data_4062545
loop_
_publ_author_name
'Fenwick, Andrew E.'
'Phomphrai, Khamphee'
'Thorn, Matthew G.'
'Vilardo, Jonathan S.'
'Trefun, Christine A.'
'Hanna, Brigitte'
'Fanwick, Phillip E.'
'Rothwell, Ian P.'

_publ_section_title
;
 Formation of Neutral and Cationic Methyl Derivatives of Titanium Containing
 Cyclopentadienyl and Aryloxide Ancillary Ligation
;
_journal_coden_ASTM ORGND7
_journal_issue 9
_journal_name_full Organometallics
_journal_page_first 2146
_journal_page_last 2156
_journal_paper_doi 10.1021/om0341404
_journal_volume 23
_journal_year 2004
_chemical_formula_moiety 'C22 H24 Br2 O2 Ti1'
_chemical_formula_sum 'C22 H24 Br2 O2 Ti'
_chemical_formula_weight 528.15
_space_group_IT_number 62
_symmetry_cell_setting orthorhombic
_symmetry_space_group_name_Hall '-P 2ac 2n'
_symmetry_space_group_name_H-M 'P n m a'
_cell_angle_alpha 90.00
_cell_angle_beta 90.00
_cell_angle_gamma 90.00
_cell_formula_units_Z 4
_cell_length_a 8.2285(3)
_cell_length_b 20.9915(9)
_cell_length_c 12.7159(6)
_cell_measurement_temperature 150
_cell_volume 2196.40(16)
_diffrn_ambient_temperature 150
_exptl_crystal_density_diffrn 1.60
_cod_original_formula_sum 'C22 H24 Br2 O2 Ti1'
_cod_database_code 4062545

loop_
_symmetry_equiv_pos_as_xyz
'x, y, z'
'-x+1/2, -y, z+1/2'
'-x, y+1/2, -z'
'x+1/2, -y+1/2, -z+1/2'
'-x, -y, -z'
'x+1/2, y, -z+1/2'
'x, -y+1/2, z'
'-x+1/2, y+1/2, z+1/2'

loop_
_atom_site_label
_atom_site_type_symbol
_atom_site_fract_x
_atom_site_fract_y
_atom_site_fract_z
_atom_site_U_iso_or_equiv
_atom_site_adp_type
_atom_site_occupancy
_atom_site_symmetry_multiplicity
_atom_site_calc_flag
_atom_site_refinement_flags
_atom_site_disorder_assembly
_atom_site_disorder_group
Br(14) Br 0.12845(4) 0.090811(13) 0.15429(3) 0.04292(12) Uani 1 1 d . . .
Ti Ti 0.39804(8) -0.2500 0.02039(5) 0.02311(16) Uani 1 2 d S . .
O(1) O 0.3508(2) -0.18019(8) 0.09899(15) 0.0276(4) Uani 1 1 d . . .
C(1) C 0.1932(6) -0.2500 -0.1071(4) 0.0476(12) Uani 1 2 d S . .
C(2) C 0.2874(5) -0.19637(16) -0.1261(2) 0.0461(9) Uani 1 1 d . . .
C(3) C 0.4420(4) -0.21630(15) -0.1558(2) 0.0432(8) Uani 1 1 d . . .
C(6) C 0.6539(5) -0.2500 0.0286(4) 0.0371(10) Uani 1 2 d S . .
C(11) C 0.3003(3) -0.11873(12) 0.1100(2) 0.0251(6) Uani 1 1 d . . .
C(12) C 0.1346(3) -0.10599(13) 0.1209(2) 0.0292(6) Uani 1 1 d . . .
C(13) C 0.0844(3) -0.04274(13) 0.1317(2) 0.0321(7) Uani 1 1 d . . .
C(14) C 0.1990(4) 0.00490(13) 0.1342(2) 0.0309(6) Uani 1 1 d . . .
C(15) C 0.3628(3) -0.00747(13) 0.1259(2) 0.0308(6) Uani 1 1 d . . .
C(16) C 0.4158(3) -0.06984(13) 0.1126(2) 0.0270(6) Uani 1 1 d . . .
C(17) C 0.0127(3) -0.15948(14) 0.1251(3) 0.0403(8) Uani 1 1 d . . .
C(18) C 0.5943(3) -0.08527(13) 0.1026(3) 0.0363(7) Uani 1 1 d . . .
H(1) H 0.0830 -0.2500 -0.0848 0.057 Uiso 1 2 calc SR . .
H(2) H 0.2523 -0.1534 -0.1200 0.055 Uiso 1 1 calc R . .
H(3) H 0.5313 -0.1895 -0.1729 0.052 Uiso 1 1 calc R . .
H(13) H -0.0278 -0.0327 0.1373 0.039 Uiso 1 1 calc R . .
H(15) H 0.4392 0.0264 0.1291 0.037 Uiso 1 1 calc R . .
H(6A) H 0.702(4) -0.2119(13) -0.003(3) 0.056 Uiso 1 1 d . . .
H(6C) H 0.676(6) -0.2500 0.097(4) 0.056 Uiso 1 2 d S . .
H(17A) H 0.0028 -0.1789 0.0553 0.060 Uiso 1 1 calc R . .
H(17B) H -0.0931 -0.1427 0.1470 0.060 Uiso 1 1 calc R . .
H(17C) H 0.0492 -0.1917 0.1756 0.060 Uiso 1 1 calc R . .
H(18A) H 0.6168 -0.1008 0.0314 0.054 Uiso 1 1 calc R . .
H(18B) H 0.6234 -0.1182 0.1539 0.054 Uiso 1 1 calc R . .
H(18C) H 0.6585 -0.0468 0.1161 0.054 Uiso 1 1 calc R . .

loop_
_atom_site_aniso_label
_atom_site_aniso_U_11
_atom_site_aniso_U_22
_atom_site_aniso_U_33
_atom_site_aniso_U_12
_atom_site_aniso_U_13
_atom_site_aniso_U_23
Br(14) 0.0501(2) 0.02523(16) 0.0534(2) 0.00678(13) 0.00995(15) -0.00646(14)
Ti 0.0224(3) 0.0198(3) 0.0271(4) 0.0000 0.0010(3) ?
O(1) 0.0255(9) 0.0227(9) 0.0345(11) 0.0013(8) -0.0016(8) -0.0030(8)
C(1) 0.037(2) 0.079(4) 0.027(3) 0.0000 -0.011(2) ?
C(2) 0.062(2) 0.048(2) 0.0283(19) 0.0152(17) -0.0049(16) 0.0050(15)
C(3) 0.0537(19) 0.0485(18) 0.0272(16) -0.0095(16) 0.0071(14) 0.0101(14)
C(6) 0.025(2) 0.031(2) 0.056(3) 0.0000 0.004(2) ?
C(11) 0.0276(13) 0.0211(12) 0.0265(15) 0.0018(11) -0.0012(11) -0.0020(11)
C(12) 0.0261(14) 0.0288(14) 0.0327(16) -0.0006(12) -0.0011(12) -0.0046(12)
C(13) 0.0274(14) 0.0321(15) 0.0369(18) 0.0052(12) 0.0015(12) -0.0065(13)
C(14) 0.0372(16) 0.0262(14) 0.0294(17) 0.0046(12) 0.0007(12) -0.0047(12)
C(15) 0.0335(16) 0.0254(13) 0.0335(17) -0.0059(12) 0.0014(12) -0.0043(12)
C(16) 0.0272(14) 0.0277(13) 0.0261(15) -0.0003(11) -0.0001(11) -0.0011(12)
C(17) 0.0270(14) 0.0305(15) 0.063(2) -0.0002(13) 0.0013(14) -0.0101(15)
C(18) 0.0256(14) 0.0348(16) 0.049(2) -0.0035(12) 0.0017(13) -0.0038(14)

loop_
_geom_bond_atom_site_label_1
_geom_bond_atom_site_label_2
_geom_bond_distance
_geom_bond_site_symmetry_1
_geom_bond_site_symmetry_2
_geom_bond_publ_flag
Br(14) C(14) 1.912(3) . . ?
Ti O(1) 1.8160(18) . . ?
Ti O(1) 1.8161(18) . . ?
Ti C(6) 2.108(4) . . ?
Ti C(1) 2.338(4) . . ?
Ti C(2) 2.360(3) . . ?
Ti C(2) 2.360(3) . . ?
Ti C(3) 2.377(3) . . ?
Ti C(3) 2.377(3) . . ?
O(1) C(11) 1.362(3) . . ?
C(1) C(2) 1.388(4) . . ?
C(1) C(2) 1.388(4) . . ?
C(2) C(3) 1.392(5) . . ?
C(3) C(3) 1.415(6) . . ?
C(6) H(6A) 0.98(3) . . ?
C(6) H(6C) 0.89(5) . . ?
C(11) C(12) 1.397(3) . . ?
C(11) C(16) 1.399(4) . . ?
C(12) C(13) 1.397(4) . . ?
C(12) C(17) 1.506(4) . . ?
C(13) C(14) 1.375(4) . . ?
C(14) C(15) 1.377(4) . . ?
C(15) C(16) 1.390(4) . . ?
C(16) C(18) 1.509(4) . . ?
